data_7220836
loop_
_publ_author_name
'Wang, Xiuli'
'Liu, Danna'
'Lin, Hongyan'
'Liu, Guocheng'
'Han, Na'
'Luan, Jian'
'Chang, Zhihan'

_publ_section_title
;
 Application of flexible bis-pyrazine-bis-amide ligands to construct
 various polyoxometalate-based metal-organic complexes
;
_journal_name_full 'RSC Adv.'
_journal_paper_doi 10.1039/C5RA09529H
_journal_year 2015
_chemical_formula_sum 'C26 H36 Cu2 Mo12 N12 O48 Si'
_chemical_formula_weight 2591.12
_chemical_name_systematic
; 
 ? 
;
_space_group_IT_number 2
_symmetry_cell_setting triclinic
_symmetry_space_group_name_Hall '-P 1'
_symmetry_space_group_name_H-M 'P -1'
_atom_sites_solution_hydrogens geom
_atom_sites_solution_primary direct
_atom_sites_solution_secondary difmap
_audit_creation_method SHELXL-97
_audit_update_record
;
2015-01-23 deposited with the CCDC.
2015-06-19 downloaded from the CCDC.
;
_cell_angle_alpha 63.6790(10)
_cell_angle_beta 88.7650(10)
_cell_angle_gamma 82.9660(10)
_cell_formula_units_Z 1
_cell_length_a 11.3935(6)
_cell_length_b 11.8235(6)
_cell_length_c 13.0713(6)
_cell_measurement_temperature 296(2)
_cell_measurement_theta_max 25.00
_cell_measurement_theta_min 1.74
_cell_volume 1565.35(14)
_computing_cell_refinement 'SMART (Bruker, 2001)'
_computing_data_collection 'SMART (Bruker, 2001)'
_computing_data_reduction 'SAINT+ (Bruker, 1999)'
_computing_molecular_graphics 'PLATON (Spek, 2003)'
_computing_publication_material 'SHELXTL (1998)'
_computing_structure_refinement 'SHELXL-97 (Sheldrick, 2008)'
_computing_structure_solution 'SHELXS-97 (Sheldrick, 2008)'
_diffrn_ambient_temperature 296(2)
_diffrn_measured_fraction_theta_full 0.993
_diffrn_measured_fraction_theta_max 0.993
_diffrn_measurement_device_type 'CCD area detector'
_diffrn_measurement_method 'phi and omega scans'
_diffrn_radiation_monochromator graphite
_diffrn_radiation_source 'fine-focus sealed tube'
_diffrn_radiation_type MoK\a
_diffrn_radiation_wavelength 0.71073
_diffrn_reflns_av_R_equivalents 0.0141
_diffrn_reflns_av_unetI/netI 0.0263
_diffrn_reflns_limit_h_max 13
_diffrn_reflns_limit_h_min -12
_diffrn_reflns_limit_k_max 9
_diffrn_reflns_limit_k_min -14
_diffrn_reflns_limit_l_max 15
_diffrn_reflns_limit_l_min -15
_diffrn_reflns_number 7989
_diffrn_reflns_theta_full 25.00
_diffrn_reflns_theta_max 25.00
_diffrn_reflns_theta_min 1.74
_exptl_absorpt_coefficient_mu 3.117
_exptl_absorpt_correction_T_max 0.5342
_exptl_absorpt_correction_T_min 0.4450
_exptl_absorpt_correction_type multi-scan
_exptl_absorpt_process_details SADABS
_exptl_crystal_colour GREEN
_exptl_crystal_density_diffrn 2.749
_exptl_crystal_density_method 'not measured'
_exptl_crystal_description BLOCK
_exptl_crystal_F_000 1236
_exptl_crystal_size_max 0.31
_exptl_crystal_size_mid 0.28
_exptl_crystal_size_min 0.23
_refine_diff_density_max 1.596
_refine_diff_density_min -2.670
_refine_diff_density_rms 0.301
_refine_ls_extinction_method none
_refine_ls_goodness_of_fit_ref 1.062
_refine_ls_hydrogen_treatment constr
_refine_ls_matrix_type full
_refine_ls_number_parameters 478
_refine_ls_number_reflns 5485
_refine_ls_number_restraints 0
_refine_ls_restrained_S_all 1.062
_refine_ls_R_factor_all 0.0674
_refine_ls_R_factor_gt 0.0607
_refine_ls_shift/su_max 0.001
_refine_ls_shift/su_mean 0.000
_refine_ls_structure_factor_coef Fsqd
_refine_ls_weighting_details 'calc w=1/[\s^2^(Fo^2^)+(0.0769P)^2^+28.5898P] where P=(Fo^2^+2Fc^2^)/3'
_refine_ls_weighting_scheme calc
_refine_ls_wR_factor_gt 0.1602
_refine_ls_wR_factor_ref 0.1699
_reflns_number_gt 5025
_reflns_number_total 5485
_reflns_threshold_expression >2sigma(I)
_cod_data_source_file c5ra09529h2.cif
_cod_data_source_block 2
_cod_depositor_comments
;
The following automatic conversions were performed:

'_symmetry_cell_setting' value 'Triclinic' changed to 'triclinic'
according to
/usr/data/users/saulius/crontab/automatic-downloads/rss-feeds/RSC/lib/dictionaries/cif_core.dic
dictionary named 'cif_core.dic' version 2.4.2 from 2011-04-26.

Automatic conversion script
Id: cif_fix_values 3271 2015-04-21 07:52:19Z andrius 
;
_cod_original_sg_symbol_H-M 'P-1   '
_cod_database_code 7220836

loop_
_symmetry_equiv_pos_as_xyz
'x, y, z'
'-x, -y, -z'

loop_
_atom_site_label
_atom_site_type_symbol
_atom_site_fract_x
_atom_site_fract_y
_atom_site_fract_z
_atom_site_U_iso_or_equiv
_atom_site_adp_type
_atom_site_occupancy
_atom_site_symmetry_multiplicity
_atom_site_calc_flag
_atom_site_refinement_flags
Mo1 Mo 0.51533(8) 0.23286(8) 0.26736(7) 0.0311(2) Uani 1 1 d .
Cu1 Cu 0.5000 0.5000 -0.5000 0.0907(12) Uani 1 2 d S
Si1 Si 0.5000 0.5000 0.0000 0.0294(8) Uani 1 2 d S
N1 N 0.3746(16) 0.4028(10) -0.5164(10) 0.077(5) Uani 1 1 d .
C1 C 0.265(2) 0.4477(16) -0.5628(14) 0.097(8) Uani 1 1 d .
H1A H 0.2400 0.5347 -0.5998 0.117 Uiso 1 1 calc R
O1 O 0.5933(12) 0.3305(8) -0.4325(8) 0.080(4) Uani 1 1 d .
O1W O 0.7947(10) 0.0208(13) 0.0545(14) 0.101(4) Uani 1 1 d .
Mo2 Mo 0.36702(8) 0.49131(8) -0.23554(7) 0.0335(2) Uani 1 1 d .
Cu2 Cu 1.0000 0.0000 0.0000 0.0445(5) Uani 1 2 d S
N2 N 0.2192(15) 0.2373(13) -0.5027(12) 0.086(4) Uani 1 1 d .
C2 C 0.1898(19) 0.3623(17) -0.5541(13) 0.087(6) Uani 1 1 d .
H2A H 0.1137 0.3938 -0.5862 0.104 Uiso 1 1 calc R
O2 O 0.9554(7) -0.0054(8) -0.1409(7) 0.0477(19) Uani 1 1 d .
O2W O 0.912(2) 0.316(3) -0.5520(19) 0.31(2) Uani 1 1 d .
Mo3 Mo 0.77509(9) 0.31605(8) 0.11531(8) 0.0389(3) Uani 1 1 d .
C3 C 0.3276(16) 0.1949(13) -0.4579(14) 0.073(4) Uani 1 1 d .
H3A H 0.3506 0.1076 -0.4197 0.087 Uiso 1 1 calc R
O3 O 0.3135(12) 0.4927(13) -0.3527(9) 0.093(4) Uani 1 1 d .
N3 N 0.5800(11) 0.1231(9) -0.3767(10) 0.062(3) Uani 1 1 d .
H6A H 0.5366 0.0677 -0.3748 0.075 Uiso 1 1 calc R
C4 C 0.4079(16) 0.2769(12) -0.4664(11) 0.064(4) Uani 1 1 d .
Mo4 Mo 0.42062(9) 0.20957(9) 0.02246(11) 0.0488(3) Uani 1 1 d .
O4 O 0.5332(10) 0.4271(10) -0.2445(13) 0.132(7) Uani 1 1 d .
N4 N 0.9526(11) 0.1022(12) -0.3317(9) 0.063(3) Uani 1 1 d .
H9A H 0.9677 0.1705 -0.3894 0.075 Uiso 1 1 calc R
N5 N 1.0162(8) 0.1787(9) -0.1048(8) 0.042(2) Uani 1 1 d .
Mo5 Mo 0.65965(13) 0.34642(10) -0.14577(10) 0.0607(4) Uani 1 1 d .
O5 O 0.7365(7) 0.2665(8) -0.2063(7) 0.0455(19) Uani 1 1 d .
C5 C 0.5334(16) 0.2426(11) -0.4231(10) 0.059(4) Uani 1 1 d .
C6 C 0.7012(14) 0.0769(13) -0.3274(11) 0.060(4) Uani 1 1 d .
H6B H 0.6997 0.0022 -0.2548 0.071 Uiso 1 1 calc R
H6C H 0.7313 0.1419 -0.3129 0.071 Uiso 1 1 calc R
Mo6 Mo 0.76317(11) 0.61101(12) -0.13370(10) 0.0563(4) Uani 1 1 d .
N6 N 1.0443(11) 0.4162(11) -0.2736(12) 0.068(3) Uani 1 1 d .
O6 O 0.7366(19) 0.4827(11) -0.1899(8) 0.143(8) Uani 1 1 d .
O7 O 0.8816(7) 0.6598(9) -0.2073(7) 0.053(2) Uani 1 1 d .
C7 C 0.7826(15) 0.0443(14) -0.4036(12) 0.069(4) Uani 1 1 d .
H7A H 0.7809 0.1175 -0.4777 0.083 Uiso 1 1 calc R
H7B H 0.7556 -0.0245 -0.4143 0.083 Uiso 1 1 calc R
C8 C 0.9094(16) 0.0043(16) -0.3536(13) 0.079(5) Uani 1 1 d .
H8A H 0.9123 -0.0734 -0.2829 0.095 Uiso 1 1 calc R
H8B H 0.9606 -0.0131 -0.4066 0.095 Uiso 1 1 calc R
O8 O 0.6430(8) 0.7134(16) -0.2565(13) 0.111(6) Uani 1 1 d .
C9 C 0.9699(11) 0.0931(12) -0.2296(10) 0.047(3) Uani 1 1 d .
O9 O 0.8262(19) 0.4761(11) -0.0032(8) 0.148(8) Uani 1 1 d .
C10 C 1.0038(10) 0.2033(11) -0.2148(10) 0.047(3) Uani 1 1 d .
O10 O 0.9057(8) 0.2384(9) 0.1673(12) 0.081(4) Uani 1 1 d .
C11 C 1.0186(12) 0.3215(12) -0.2989(12) 0.058(3) Uani 1 1 d .
H11A H 1.0109 0.3376 -0.3750 0.070 Uiso 1 1 calc R
O11 O 0.7545(7) 0.4201(8) 0.1989(8) 0.050(2) Uani 1 1 d .
O12 O 0.6761(7) 0.2126(8) 0.2135(8) 0.051(2) Uani 1 1 d .
C12 C 1.0568(11) 0.3891(12) -0.1661(14) 0.059(4) Uani 1 1 d .
H12A H 1.0761 0.4514 -0.1466 0.071 Uiso 1 1 calc R
O13 O 0.5624(7) 0.3433(8) 0.3123(8) 0.049(2) Uani 1 1 d .
C13 C 1.0422(10) 0.2702(12) -0.0802(12) 0.051(3) Uani 1 1 d .
H13A H 1.0506 0.2544 -0.0042 0.061 Uiso 1 1 calc R
O14 O 0.5258(13) 0.0980(8) 0.3875(8) 0.087(4) Uani 1 1 d .
O15 O 0.4824(8) 0.1560(17) 0.1634(13) 0.118(6) Uani 1 1 d .
O16 O 0.3711(9) 0.0818(7) 0.0272(7) 0.056(2) Uani 1 1 d .
O17 O 0.7274(8) 0.7215(16) -0.0754(12) 0.107(5) Uani 1 1 d .
O18 O 0.3434(10) 0.3364(10) -0.1279(12) 0.121(6) Uani 1 1 d .
O19 O 0.4784(10) 0.4229(11) -0.0765(10) 0.023(2) Uani 0.50 1 d P
O20 O 0.5569(10) 0.2150(10) -0.0504(13) 0.124(7) Uani 1 1 d .
O21 O 0.4495(10) 0.3674(11) 0.0877(10) 0.022(2) Uani 0.50 1 d P
O22 O 0.5683(10) 0.4220(10) 0.1094(10) 0.019(2) Uani 0.50 1 d P
O23 O 0.7504(19) 0.2703(12) 0.0011(9) 0.145(8) Uani 1 1 d .
O24 O 0.6425(11) 0.4503(11) -0.0228(10) 0.025(3) Uani 0.50 1 d P

loop_
_atom_site_aniso_label
_atom_site_aniso_U_11
_atom_site_aniso_U_22
_atom_site_aniso_U_33
_atom_site_aniso_U_23
_atom_site_aniso_U_13
_atom_site_aniso_U_12
Mo1 0.0405(5) 0.0274(4) 0.0244(4) -0.0096(3) 0.0007(3) -0.0089(3)
Cu1 0.207(4) 0.0263(11) 0.0493(14) -0.0223(10) 0.0486(18) -0.0370(16)
Si1 0.040(2) 0.0238(18) 0.0317(19) -0.0175(16) 0.0169(16) -0.0139(15)
N1 0.163(14) 0.025(5) 0.042(6) -0.014(5) 0.052(8) -0.014(7)
C1 0.16(2) 0.040(9) 0.054(9) 0.001(7) 0.043(11) 0.034(11)
O1 0.173(12) 0.039(5) 0.042(5) -0.023(4) 0.015(6) -0.046(6)
O1W 0.069(7) 0.094(9) 0.171(14) -0.088(10) -0.020(8) 0.007(6)
Mo2 0.0389(5) 0.0297(4) 0.0257(4) -0.0079(4) 0.0052(3) 0.0001(4)
Cu2 0.0631(13) 0.0306(9) 0.0353(10) -0.0112(8) -0.0014(9) -0.0032(9)
N2 0.111(12) 0.053(8) 0.073(9) -0.016(7) 0.008(8) 0.013(8)
C2 0.125(16) 0.061(10) 0.044(8) -0.006(7) 0.008(9) 0.027(10)
O2 0.060(5) 0.044(5) 0.038(4) -0.017(4) -0.005(4) -0.002(4)
O2W 0.23(2) 0.29(3) 0.167(18) 0.16(2) -0.138(18) -0.18(2)
Mo3 0.0536(6) 0.0296(5) 0.0335(5) -0.0142(4) -0.0086(4) -0.0030(4)
C3 0.103(13) 0.029(6) 0.071(10) -0.011(6) 0.019(9) 0.000(7)
O3 0.142(10) 0.138(10) 0.058(6) -0.075(7) 0.051(6) -0.107(9)
N3 0.086(8) 0.027(5) 0.076(8) -0.020(5) 0.011(6) -0.024(5)
C4 0.113(13) 0.031(6) 0.046(7) -0.016(6) 0.030(8) -0.007(7)
Mo4 0.0430(6) 0.0308(5) 0.0881(8) -0.0379(5) 0.0247(5) -0.0183(4)
O4 0.064(7) 0.044(6) 0.170(13) 0.047(7) 0.076(8) 0.029(5)
N4 0.069(8) 0.066(7) 0.042(6) -0.018(5) -0.004(5) 0.007(6)
N5 0.038(5) 0.040(5) 0.044(5) -0.016(4) 0.005(4) -0.009(4)
Mo5 0.1090(10) 0.0310(5) 0.0517(6) -0.0267(5) 0.0487(7) -0.0175(6)
O5 0.038(4) 0.064(5) 0.046(4) -0.039(4) 0.003(3) 0.010(4)
C5 0.118(13) 0.032(6) 0.034(6) -0.017(5) 0.024(7) -0.025(7)
C6 0.088(10) 0.051(7) 0.045(7) -0.021(6) 0.006(7) -0.031(7)
Mo6 0.0639(7) 0.0801(8) 0.0574(7) -0.0500(6) 0.0392(6) -0.0539(6)
N6 0.058(7) 0.041(6) 0.077(9) -0.002(6) 0.011(6) -0.010(5)
O6 0.35(2) 0.072(7) 0.026(5) -0.013(5) 0.003(8) -0.122(12)
O7 0.038(4) 0.064(5) 0.055(5) -0.022(4) 0.021(4) -0.015(4)
C7 0.111(13) 0.050(8) 0.050(8) -0.028(7) -0.016(8) 0.004(8)
C8 0.111(14) 0.073(10) 0.055(9) -0.036(8) -0.017(9) 0.024(9)
O8 0.037(5) 0.219(15) 0.174(13) -0.181(13) -0.013(6) 0.014(7)
C9 0.045(7) 0.048(7) 0.038(6) -0.013(5) -0.007(5) 0.008(5)
O9 0.36(3) 0.072(8) 0.033(5) -0.022(5) 0.019(9) -0.125(12)
C10 0.039(6) 0.043(6) 0.049(7) -0.013(5) 0.012(5) -0.002(5)
O10 0.033(5) 0.058(6) 0.168(12) -0.065(7) 0.005(6) -0.002(4)
C11 0.053(8) 0.046(7) 0.052(7) -0.003(6) 0.015(6) 0.003(6)
O11 0.044(4) 0.043(4) 0.080(6) -0.041(4) 0.020(4) -0.018(4)
O12 0.046(5) 0.050(5) 0.080(6) -0.047(5) 0.018(4) -0.016(4)
C12 0.043(7) 0.038(7) 0.086(11) -0.019(7) 0.010(7) -0.008(5)
O13 0.048(5) 0.043(4) 0.074(6) -0.038(4) 0.020(4) -0.019(4)
C13 0.032(6) 0.049(7) 0.066(8) -0.021(6) 0.008(5) -0.009(5)
O14 0.171(12) 0.026(4) 0.048(5) -0.004(4) 0.046(7) -0.012(6)
O15 0.034(5) 0.253(18) 0.175(13) -0.196(14) -0.008(6) 0.003(7)
O16 0.084(6) 0.027(4) 0.056(5) -0.013(4) -0.021(5) -0.018(4)
O17 0.036(5) 0.224(16) 0.145(11) -0.164(12) -0.015(6) 0.013(7)
O18 0.076(7) 0.051(6) 0.134(11) 0.040(6) 0.075(8) 0.027(5)
O19 0.026(6) 0.022(6) 0.022(6) -0.010(5) 0.005(5) -0.007(5)
O20 0.058(6) 0.049(6) 0.153(12) 0.046(7) 0.058(7) 0.025(5)
O21 0.024(6) 0.022(6) 0.023(6) -0.012(5) -0.002(5) -0.004(5)
O22 0.019(6) 0.013(5) 0.025(6) -0.009(5) -0.003(4) -0.001(4)
O23 0.35(2) 0.079(8) 0.034(5) -0.021(5) 0.020(9) -0.129(12)
O24 0.030(7) 0.021(6) 0.023(6) -0.010(5) 0.004(5) -0.006(5)

loop_
_atom_type_symbol
_atom_type_description
_atom_type_scat_dispersion_real
_atom_type_scat_dispersion_imag
_atom_type_scat_source
C C 0.0033 0.0016 'International Tables Vol C Tables 4.2.6.8 and 6.1.1.4'
H H 0.0000 0.0000 'International Tables Vol C Tables 4.2.6.8 and 6.1.1.4'
N N 0.0061 0.0033 'International Tables Vol C Tables 4.2.6.8 and 6.1.1.4'
O O 0.0106 0.0060 'International Tables Vol C Tables 4.2.6.8 and 6.1.1.4'
Si Si 0.0817 0.0704 'International Tables Vol C Tables 4.2.6.8 and 6.1.1.4'
Cu Cu 0.3201 1.2651 'International Tables Vol C Tables 4.2.6.8 and 6.1.1.4'
Mo Mo -1.6832 0.6857 'International Tables Vol C Tables 4.2.6.8 and 6.1.1.4'

loop_
_geom_angle_atom_site_label_1
_geom_angle_atom_site_label_2
_geom_angle_atom_site_label_3
_geom_angle
_geom_angle_site_symmetry_1
_geom_angle_site_symmetry_3
O14 Mo1 O13 103.0(5) . .
O14 Mo1 O8 101.6(7) . 2_665
O13 Mo1 O8 97.2(4) . 2_665
O14 Mo1 O12 98.3(5) . .
O13 Mo1 O12 88.7(3) . .
O8 Mo1 O12 157.3(6) 2_665 .
O14 Mo1 O15 96.2(7) . .
O13 Mo1 O15 159.1(6) . .
O8 Mo1 O15 87.0(4) 2_665 .
O12 Mo1 O15 80.2(4) . .
O14 Mo1 O21 155.4(6) . .
O13 Mo1 O21 100.0(4) . .
O8 Mo1 O21 66.8(6) 2_665 .
O12 Mo1 O21 90.7(4) . .
O15 Mo1 O21 62.8(6) . .
O14 Mo1 O22 161.0(6) . .
O13 Mo1 O22 67.6(4) . .
O8 Mo1 O22 96.1(6) 2_665 .
O12 Mo1 O22 66.0(4) . .
O15 Mo1 O22 91.6(6) . .
O21 Mo1 O22 41.3(4) . .
O1 Cu1 O1 179.998(1) 2_664 .
O1 Cu1 N1 82.7(5) 2_664 2_664
O1 Cu1 N1 97.3(5) . 2_664
O1 Cu1 N1 97.3(5) 2_664 .
O1 Cu1 N1 82.7(5) . .
N1 Cu1 N1 180.0(5) 2_664 .
O22 Si1 O22 179.999(2) 2_665 .
O22 Si1 O21 116.6(6) 2_665 .
O22 Si1 O21 63.4(6) . .
O22 Si1 O21 63.4(6) 2_665 2_665
O22 Si1 O21 116.6(6) . 2_665
O21 Si1 O21 179.999(2) . 2_665
O22 Si1 O19 114.7(6) 2_665 2_665
O22 Si1 O19 65.3(6) . 2_665
O21 Si1 O19 106.5(6) . 2_665
O21 Si1 O19 73.5(6) 2_665 2_665
O22 Si1 O19 65.3(6) 2_665 .
O22 Si1 O19 114.7(6) . .
O21 Si1 O19 73.5(6) . .
O21 Si1 O19 106.5(6) 2_665 .
O19 Si1 O19 179.999(1) 2_665 .
O22 Si1 O24 111.4(6) 2_665 .
O22 Si1 O24 68.6(6) . .
O21 Si1 O24 103.7(6) . .
O21 Si1 O24 76.3(6) 2_665 .
O19 Si1 O24 102.5(6) 2_665 .
O19 Si1 O24 77.5(6) . .
O22 Si1 O24 68.6(6) 2_665 2_665
O22 Si1 O24 111.4(6) . 2_665
O21 Si1 O24 76.2(6) . 2_665
O21 Si1 O24 103.7(6) 2_665 2_665
O19 Si1 O24 77.5(6) 2_665 2_665
O19 Si1 O24 102.5(6) . 2_665
O24 Si1 O24 180.000(1) . 2_665
C4 N1 C1 119.2(17) . .
C4 N1 Cu1 112.2(14) . .
C1 N1 Cu1 128.4(12) . .
N1 C1 C2 118.3(14) . .
C5 O1 Cu1 112.9(11) . .
O3 Mo2 O18 102.4(7) . .
O3 Mo2 O11 101.9(6) . 2_665
O18 Mo2 O11 96.6(4) . 2_665
O3 Mo2 O4 98.4(7) . .
O18 Mo2 O4 90.1(4) . .
O11 Mo2 O4 156.7(6) 2_665 .
O3 Mo2 O13 97.1(4) . 2_665
O18 Mo2 O13 159.0(6) . 2_665
O11 Mo2 O13 86.7(3) 2_665 2_665
O4 Mo2 O13 79.5(4) . 2_665
O3 Mo2 O19 158.0(6) . .
O18 Mo2 O19 65.8(7) . .
O11 Mo2 O19 98.0(4) 2_665 .
O4 Mo2 O19 64.5(6) . .
O13 Mo2 O19 93.2(4) 2_665 .
O3 Mo2 O22 157.7(5) . 2_665
O18 Mo2 O22 98.4(7) . 2_665
O11 Mo2 O22 67.6(4) 2_665 2_665
O4 Mo2 O22 89.4(6) . 2_665
O13 Mo2 O22 63.7(4) 2_665 2_665
O19 Mo2 O22 42.3(4) . 2_665
O2 Cu2 O2 180.0 . 2_755
O2 Cu2 N5 82.8(4) . .
O2 Cu2 N5 97.2(4) 2_755 .
O2 Cu2 N5 97.2(4) . 2_755
O2 Cu2 N5 82.8(4) 2_755 2_755
N5 Cu2 N5 179.998(1) . 2_755
C3 N2 C2 116.9(18) . .
N2 C2 C1 124(2) . .
C9 O2 Cu2 113.9(8) . .
O10 Mo3 O12 102.6(5) . .
O10 Mo3 O23 101.7(8) . .
O12 Mo3 O23 95.0(5) . .
O10 Mo3 O11 99.4(5) . .
O12 Mo3 O11 88.4(3) . .
O23 Mo3 O11 157.3(7) . .
O10 Mo3 O9 98.6(7) . .
O12 Mo3 O9 157.6(7) . .
O23 Mo3 O9 87.9(4) . .
O11 Mo3 O9 80.8(4) . .
O10 Mo3 O24 155.3(6) . .
O12 Mo3 O24 99.3(4) . .
O23 Mo3 O24 64.9(7) . .
O11 Mo3 O24 92.4(4) . .
O9 Mo3 O24 61.9(7) . .
O10 Mo3 O22 159.1(5) . .
O12 Mo3 O22 65.5(4) . .
O23 Mo3 O22 96.5(7) . .
O11 Mo3 O22 64.5(3) . .
O9 Mo3 O22 92.1(7) . .
O24 Mo3 O22 44.5(4) . .
N2 C3 C4 121.6(14) . .
C5 N3 C6 124.7(12) . .
N1 C4 C3 119.9(17) . .
N1 C4 C5 112.8(14) . .
C3 C4 C5 127.3(12) . .
O16 Mo4 O15 103.4(6) . .
O16 Mo4 O20 103.0(6) . .
O15 Mo4 O20 98.1(6) . .
O16 Mo4 O18 97.8(6) . .
O15 Mo4 O18 156.1(7) . .
O20 Mo4 O18 87.7(5) . .
O16 Mo4 O17 97.4(5) . 2_665
O15 Mo4 O17 87.0(5) . 2_665
O20 Mo4 O17 157.0(6) . 2_665
O18 Mo4 O17 79.3(5) . 2_665
O16 Mo4 O21 156.3(4) . .
O15 Mo4 O21 61.6(6) . .
O20 Mo4 O21 97.5(6) . .
O18 Mo4 O21 94.7(6) . .
O17 Mo4 O21 65.2(4) 2_665 .
O16 Mo4 O19 153.5(4) . .
O15 Mo4 O19 102.2(6) . .
O20 Mo4 O19 66.6(5) . .
O18 Mo4 O19 58.8(5) . .
O17 Mo4 O19 90.5(6) 2_665 .
O21 Mo4 O19 48.0(4) . .
Mo5 O4 Mo2 136.7(9) . .
C9 N4 C8 124.1(13) . .
C13 N5 C10 118.8(11) . .
C13 N5 Cu2 128.8(9) . .
C10 N5 Cu2 112.3(8) . .
O5 Mo5 O6 101.3(7) . .
O5 Mo5 O4 102.9(6) . .
O6 Mo5 O4 95.9(7) . .
O5 Mo5 O23 97.9(6) . .
O6 Mo5 O23 88.7(5) . .
O4 Mo5 O23 157.3(7) . .
O5 Mo5 O20 98.9(5) . .
O6 Mo5 O20 158.2(7) . .
O4 Mo5 O20 87.7(5) . .
O23 Mo5 O20 80.2(6) . .
O5 Mo5 O24 152.4(4) . .
O6 Mo5 O24 64.7(5) . .
O4 Mo5 O24 102.2(6) . .
O23 Mo5 O24 59.8(5) . .
O20 Mo5 O24 93.4(6) . .
O5 Mo5 O19 155.0(4) . .
O6 Mo5 O19 99.5(7) . .
O4 Mo5 O19 61.2(5) . .
O23 Mo5 O19 96.2(6) . .
O20 Mo5 O19 63.5(4) . .
O24 Mo5 O19 51.5(4) . .
O1 C5 N3 121.4(16) . .
O1 C5 C4 119.0(13) . .
N3 C5 C4 119.6(12) . .
N3 C6 C7 112.5(11) . .
O7 Mo6 O17 103.2(6) . .
O7 Mo6 O9 102.5(7) . .
O17 Mo6 O9 97.7(6) . .
O7 Mo6 O8 97.9(5) . .
O17 Mo6 O8 88.3(5) . .
O9 Mo6 O8 156.7(7) . .
O7 Mo6 O6 97.0(6) . .
O17 Mo6 O6 157.9(7) . .
O9 Mo6 O6 86.5(5) . .
O8 Mo6 O6 80.1(6) . .
O7 Mo6 O24 152.7(4) . .
O17 Mo6 O24 100.5(6) . .
O9 Mo6 O24 60.8(6) . .
O8 Mo6 O24 96.0(5) . .
O6 Mo6 O24 62.5(5) . .
O7 Mo6 O21 154.6(4) . 2_665
O17 Mo6 O21 66.6(4) . 2_665
O9 Mo6 O21 101.9(7) . 2_665
O8 Mo6 O21 59.9(5) . 2_665
O6 Mo6 O21 91.2(7) . 2_665
O24 Mo6 O21 50.4(4) . 2_665
C12 N6 C11 117.4(11) . .
Mo5 O6 Mo6 137.6(8) . .
C6 C7 C8 111.4(12) . .
N4 C8 C7 111.6(12) . .
Mo1 O8 Mo6 137.1(8) 2_665 .
O2 C9 N4 122.1(12) . .
O2 C9 C10 117.3(10) . .
N4 C9 C10 120.5(11) . .
Mo6 O9 Mo3 137.3(11) . .
N5 C10 C11 119.7(13) . .
N5 C10 C9 112.9(10) . .
C11 C10 C9 127.3(12) . .
N6 C11 C10 121.5(14) . .
Mo2 O11 Mo3 137.3(5) 2_665 .
Mo3 O12 Mo1 136.6(5) . .
N6 C12 C13 121.8(14) . .
Mo1 O13 Mo2 135.5(5) . 2_665
N5 C13 C12 120.8(13) . .
Mo4 O15 Mo1 137.4(10) . .
Mo6 O17 Mo4 136.2(6) . 2_665
Mo2 O18 Mo4 136.4(10) . .
Si1 O19 O22 52.3(5) . 2_665
Si1 O19 Mo2 128.2(6) . .
O22 O19 Mo2 76.2(6) 2_665 .
Si1 O19 Mo4 118.3(6) . .
O22 O19 Mo4 142.4(7) 2_665 .
Mo2 O19 Mo4 98.3(4) . .
Si1 O19 Mo5 115.2(6) . .
O22 O19 Mo5 125.1(7) 2_665 .
Mo2 O19 Mo5 97.1(4) . .
Mo4 O19 Mo5 92.4(4) . .
Mo4 O20 Mo5 137.5(7) . .
Si1 O21 O22 53.6(5) . .
Si1 O21 Mo1 127.8(6) . .
O22 O21 Mo1 74.5(6) . .
Si1 O21 Mo4 119.7(6) . .
O22 O21 Mo4 133.0(7) . .
Mo1 O21 Mo4 98.0(4) . .
Si1 O21 Mo6 115.7(6) . 2_665
O22 O21 Mo6 134.6(7) . 2_665
Mo1 O21 Mo6 96.0(4) . 2_665
Mo4 O21 Mo6 91.9(4) . 2_665
Si1 O22 O21 63.0(6) . .
Si1 O22 O19 62.4(6) . 2_665
O21 O22 O19 104.3(8) . 2_665
Si1 O22 O24 62.0(6) . .
O21 O22 O24 99.5(8) . .
O19 O22 O24 97.1(8) 2_665 .
Si1 O22 Mo1 127.0(6) . .
O21 O22 Mo1 64.3(5) . .
O19 O22 Mo1 128.8(7) 2_665 .
O24 O22 Mo1 133.2(6) . .
Si1 O22 Mo2 123.7(6) . 2_665
O21 O22 Mo2 137.9(7) . 2_665
O19 O22 Mo2 61.5(5) 2_665 2_665
O24 O22 Mo2 120.7(6) . 2_665
Mo1 O22 Mo2 92.8(4) . 2_665
Si1 O22 Mo3 121.7(6) . .
O21 O22 Mo3 123.1(7) . .
O19 O22 Mo3 128.9(7) 2_665 .
O24 O22 Mo3 59.9(5) . .
Mo1 O22 Mo3 91.3(4) . .
Mo2 O22 Mo3 90.3(4) 2_665 .
Mo3 O23 Mo5 136.3(10) . .
Si1 O24 O22 49.4(5) . .
Si1 O24 Mo3 124.9(6) . .
O22 O24 Mo3 75.6(5) . .
Si1 O24 Mo6 117.4(6) . .
O22 O24 Mo6 130.2(7) . .
Mo3 O24 Mo6 99.9(5) . .
Si1 O24 Mo5 115.4(6) . .
O22 O24 Mo5 134.6(7) . .
Mo3 O24 Mo5 98.7(4) . .
Mo6 O24 Mo5 95.1(4) . .

loop_
_geom_bond_atom_site_label_1
_geom_bond_atom_site_label_2
_geom_bond_distance
_geom_bond_site_symmetry_2
Mo1 O14 1.662(9) .
Mo1 O13 1.790(7) .
Mo1 O8 1.824(9) 2_665
Mo1 O12 1.973(8) .
Mo1 O15 2.004(9) .
Mo1 O21 2.254(12) .
Mo1 O22 2.410(11) .
Cu1 O1 1.969(11) 2_664
Cu1 O1 1.969(11) .
Cu1 N1 2.011(16) 2_664
Cu1 N1 2.011(16) .
Si1 O22 1.484(11) 2_665
Si1 O22 1.484(11) .
Si1 O21 1.643(12) .
Si1 O21 1.643(12) 2_665
Si1 O19 1.663(12) 2_665
Si1 O19 1.663(12) .
Si1 O24 1.724(12) .
Si1 O24 1.724(12) 2_665
N1 C4 1.340(17) .
N1 C1 1.34(3) .
C1 C2 1.36(3) .
O1 C5 1.272(16) .
Mo2 O3 1.654(9) .
Mo2 O18 1.796(9) .
Mo2 O11 1.818(8) 2_665
Mo2 O4 1.972(9) .
Mo2 O13 2.022(8) 2_665
Mo2 O19 2.227(12) .
Mo2 O22 2.460(11) 2_665
Cu2 O2 1.950(8) .
Cu2 O2 1.950(8) 2_755
Cu2 N5 1.973(9) .
Cu2 N5 1.973(9) 2_755
N2 C3 1.32(2) .
N2 C2 1.33(2) .
O2 C9 1.253(14) .
Mo3 O10 1.635(9) .
Mo3 O12 1.817(8) .
Mo3 O23 1.836(10) .
Mo3 O11 1.968(8) .
Mo3 O9 1.988(10) .
Mo3 O24 2.247(12) .
Mo3 O22 2.515(11) .
C3 C4 1.38(2) .
N3 C5 1.310(17) .
N3 C6 1.470(19) .
C4 C5 1.49(2) .
Mo4 O16 1.652(7) .
Mo4 O15 1.789(13) .
Mo4 O20 1.796(10) .
Mo4 O18 2.006(13) .
Mo4 O17 2.025(9) 2_665
Mo4 O21 2.427(11) .
Mo4 O19 2.438(11) .
O4 Mo5 1.818(14) .
N4 C9 1.308(16) .
N4 C8 1.45(2) .
N5 C13 1.324(16) .
N5 C10 1.342(15) .
Mo5 O5 1.648(7) .
Mo5 O6 1.788(11) .
Mo5 O23 1.973(14) .
Mo5 O20 2.001(10) .
Mo5 O24 2.410(12) .
Mo5 O19 2.468(12) .
C6 C7 1.49(2) .
Mo6 O7 1.650(8) .
Mo6 O17 1.787(10) .
Mo6 O9 1.825(14) .
Mo6 O8 1.970(13) .
Mo6 O6 2.011(10) .
Mo6 O24 2.390(12) .
Mo6 O21 2.494(12) 2_665
N6 C12 1.30(2) .
N6 C11 1.36(2) .
C7 C8 1.53(2) .
O8 Mo1 1.824(9) 2_665
C9 C10 1.495(18) .
C10 C11 1.370(17) .
O11 Mo2 1.818(8) 2_665
C12 C13 1.384(18) .
O13 Mo2 2.021(8) 2_665
O17 Mo4 2.025(9) 2_665
O19 O22 1.704(15) 2_665
O21 O22 1.650(15) .
O21 Mo6 2.494(12) 2_665
O22 O19 1.704(15) 2_665
O22 O24 1.819(16) .
O22 Mo2 2.460(11) 2_665
